data_4106950
loop_
_publ_author_name
'Xi-Sen Wang'
'Le Meng'
'Qigan Cheng'
'Chungsik Kim'
'Lukasz Wojtas'
'Matthew Chrzanowski'
'Yu-Sheng Chen'
'X. Peter Zhang'
'Shengqian Ma'

_publ_section_title
;
 Three-Dimensional Porous Metal-Metalloporphyrin Framework Consisting of
 Nanoscopic Polyhedral Cages
;
_journal_name_full 'Journal of the American Chemical Society'
_journal_page_first 16322
_journal_page_last 16325
_journal_paper_doi 10.1021/ja204339e
_journal_volume 133
_journal_year 2011
_chemical_formula_moiety 'Cu2 CuC36H16N4O8'
_chemical_formula_sum 'C36 H16 Cu3 N4 O10'
_chemical_formula_weight 855.15
_chemical_name_common MMPF-1
_chemical_name_systematic
;
 ?
;
_space_group_IT_number 87
_symmetry_cell_setting tetragonal
_symmetry_space_group_name_Hall '-I 4'
_symmetry_space_group_name_H-M 'I 4/m'
_atom_sites_solution_hydrogens geom
_atom_sites_solution_primary direct
_atom_sites_solution_secondary difmap
_audit_creation_method SHELXL-97
_cell_angle_alpha 90.00
_cell_angle_beta 90.00
_cell_angle_gamma 90.00
_cell_formula_units_Z 8
_cell_length_a 18.615(7)
_cell_length_b 18.615(7)
_cell_length_c 36.321(14)
_cell_measurement_reflns_used 3877
_cell_measurement_temperature 100(2)
_cell_measurement_theta_max 11.5
_cell_measurement_theta_min 2.3
_cell_volume 12586(8)
_computing_cell_refinement 'APEX2 (Bruker, 2010); SAINT (Bruker, 2009)'
_computing_data_collection 'APEX2 (Bruker, 2010)'
_computing_data_reduction 'SAINT (Bruker, 2009);XPREP(Sheldrick,2008)'
_computing_publication_material 'APEX2 (Bruker, 2010)'
_computing_structure_refinement 'SHELXL-97 (Sheldrick, 2008)'
_computing_structure_solution 'SHELXS-97 (Sheldrick, 2008)'
_diffrn_ambient_temperature 100(2)
_diffrn_measured_fraction_theta_full 0.956
_diffrn_measured_fraction_theta_max 0.956
_diffrn_measurement_device_type 'Bruker SMART APEX2'
_diffrn_measurement_method 'phi scans'
_diffrn_radiation_source synchrotron
_diffrn_radiation_type synchrotron
_diffrn_radiation_wavelength 0.40663
_diffrn_reflns_av_R_equivalents 0.0513
_diffrn_reflns_av_sigmaI/netI 0.4033
_diffrn_reflns_limit_h_max 13
_diffrn_reflns_limit_h_min -13
_diffrn_reflns_limit_k_max 18
_diffrn_reflns_limit_k_min -18
_diffrn_reflns_limit_l_max 36
_diffrn_reflns_limit_l_min -35
_diffrn_reflns_number 6184
_diffrn_reflns_theta_full 11.73
_diffrn_reflns_theta_max 11.73
_diffrn_reflns_theta_min 0.70
_exptl_absorpt_coefficient_mu 0.206
_exptl_absorpt_correction_T_max 0.9979
_exptl_absorpt_correction_T_min 0.9898
_exptl_absorpt_correction_type multi-scan
_exptl_absorpt_process_details 'SADABS; (Sheldrick, 2003)'
_exptl_crystal_colour red
_exptl_crystal_density_diffrn 0.903
_exptl_crystal_description plate
_exptl_crystal_F_000 3416
_exptl_crystal_size_max 0.05
_exptl_crystal_size_mid 0.05
_exptl_crystal_size_min 0.01
_platon_squeeze_details
;
;
_refine_diff_density_max 0.457
_refine_diff_density_min -0.596
_refine_diff_density_rms 0.085
_refine_ls_extinction_method none
_refine_ls_goodness_of_fit_ref 1.019
_refine_ls_hydrogen_treatment constr
_refine_ls_matrix_type full
_refine_ls_number_parameters 116
_refine_ls_number_reflns 3236
_refine_ls_number_restraints 52
_refine_ls_restrained_S_all 1.036
_refine_ls_R_factor_all 0.1772
_refine_ls_R_factor_gt 0.0960
_refine_ls_shift/su_max 0.000
_refine_ls_shift/su_mean 0.000
_refine_ls_structure_factor_coef Fsqd
_refine_ls_weighting_details 'calc w=1/[\s^2^(Fo^2^)+(0.0500P)^2^+0.0000P] where P=(Fo^2^+2Fc^2^)/3'
_refine_ls_weighting_scheme calc
_refine_ls_wR_factor_gt 0.2042
_refine_ls_wR_factor_ref 0.2186
_reflns_number_gt 864
_reflns_number_total 3236
_reflns_threshold_expression >2sigma(I)
_cod_data_source_file ja204339e_si_002.cif
_cod_data_source_block I
_cod_original_cell_volume 12586(9)
_cod_database_code 4106950

loop_
_symmetry_equiv_pos_as_xyz
'x, y, z'
'-x, -y, z'
'-y, x, z'
'y, -x, z'
'x+1/2, y+1/2, z+1/2'
'-x+1/2, -y+1/2, z+1/2'
'-y+1/2, x+1/2, z+1/2'
'y+1/2, -x+1/2, z+1/2'
'-x, -y, -z'
'x, y, -z'
'y, -x, -z'
'-y, x, -z'
'-x+1/2, -y+1/2, -z+1/2'
'x+1/2, y+1/2, -z+1/2'
'y+1/2, -x+1/2, -z+1/2'
'-y+1/2, x+1/2, -z+1/2'

loop_
_atom_site_label
_atom_site_type_symbol
_atom_site_fract_x
_atom_site_fract_y
_atom_site_fract_z
_atom_site_U_iso_or_equiv
_atom_site_adp_type
_atom_site_occupancy
_atom_site_symmetry_multiplicity
_atom_site_calc_flag
_atom_site_refinement_flags
Cu1 Cu 0.28363(12) -0.71715(12) 0.22260(3) 0.0926(8) Uani 1 1 d .
Cu2 Cu 0.2124(3) -0.5013(2) 0.5000 0.1739(19) Uani 1 2 d SD
C1 C 0.2300(9) -0.6348(11) 0.2872(7) 0.177(10) Uiso 1 1 d D
C8 C 0.2248(8) -0.3667(10) 0.2879(4) 0.091(6) Uiso 1 1 d D
O1 O 0.2581(6) -0.6307(5) 0.2536(3) 0.097(3) Uiso 1 1 d .
O2 O 0.2048(5) -0.6911(7) 0.2998(3) 0.094(4) Uiso 1 1 d D
O3 O 0.1946(6) -0.7110(5) 0.2006(2) 0.079(3) Uiso 1 1 d .
O4 O 0.3661(5) -0.7368(5) 0.2536(3) 0.090(3) Uiso 1 1 d .
O5 O 0.3504(7) -0.6629(7) 0.1835(3) 0.145(4) Uiso 1 1 d .
C2 C 0.2260(5) -0.5634(11) 0.3052(5) 0.113(7) Uiso 1 1 d D
C3 C 0.2297(5) -0.5029(11) 0.2837(5) 0.130(6) Uiso 1 1 d D
H3 H 0.2354 -0.5039 0.2577 0.156 Uiso 1 1 calc R
C4 C 0.2241(5) -0.4394(9) 0.3043(5) 0.092(6) Uiso 1 1 d D
C5 C 0.2149(8) -0.4333(13) 0.3436(6) 0.198(11) Uiso 1 1 d D
H5 H 0.2106 -0.3885 0.3559 0.238 Uiso 1 1 calc R
C6 C 0.2127(7) -0.4999(12) 0.3620(4) 0.118(6) Uiso 1 1 d D
C7 C 0.2171(7) -0.5651(12) 0.3446(5) 0.149(8) Uiso 1 1 d D
H7 H 0.2144 -0.6091 0.3579 0.179 Uiso 1 1 calc R
C9 C 0.2098(10) -0.4993(7) 0.4034(4) 0.136(6) Uiso 1 1 d D
C10 C 0.2696(10) -0.5243(7) 0.4223(5) 0.272(15) Uiso 1 1 d D
C11 C 0.1474(10) -0.4731(8) 0.4215(5) 0.168(9) Uiso 1 1 d D
N1 N 0.1403(8) -0.4684(7) 0.4600(2) 0.186(8) Uiso 1 1 d D
N2 N 0.2853(9) -0.5306(6) 0.4603(3) 0.39(2) Uiso 1 1 d D
C15 C 0.0853(12) -0.4462(9) 0.4045(4) 0.205(11) Uiso 1 1 d D
H15 H 0.0773 -0.4414 0.3788 0.247 Uiso 1 1 calc R
C17 C 0.3341(13) -0.5518(10) 0.4050(4) 0.270 Uiso 1 1 d D
H17 H 0.3406 -0.5546 0.3791 0.323 Uiso 1 1 calc R
C19 C 0.3549(12) -0.5585(11) 0.4662(3) 0.286 Uiso 1 1 d D
C20 C 0.0762(11) -0.4433(8) 0.4658(3) 0.174(9) Uiso 1 1 d D
C21 C 0.0451(19) -0.4290(13) 0.5000 0.316 Uiso 1 2 d SD
H21 H -0.0013 -0.4078 0.5000 0.379 Uiso 1 2 calc SR
C22 C 0.3940(14) -0.5681(16) 0.5000 0.172(12) Uiso 1 2 d SD
H22 H 0.4436 -0.5802 0.5000 0.207 Uiso 1 2 calc SR
C23 C 0.0379(13) -0.4282(11) 0.4323(6) 0.275(16) Uiso 1 1 d D
H23 H -0.0095 -0.4098 0.4299 0.330 Uiso 1 1 calc R
C24 C 0.3871(13) -0.5742(11) 0.4311(6) 0.235(12) Uiso 1 1 d D
H24 H 0.4329 -0.5947 0.4264 0.282 Uiso 1 1 calc R

loop_
_atom_site_aniso_label
_atom_site_aniso_U_11
_atom_site_aniso_U_22
_atom_site_aniso_U_33
_atom_site_aniso_U_23
_atom_site_aniso_U_13
_atom_site_aniso_U_12
Cu1 0.132(2) 0.138(3) 0.0077(8) -0.0046(12) -0.0068(12) -0.0076(16)
Cu2 0.443(6) 0.075(2) 0.0034(13) 0.000 0.000 -0.007(3)

loop_
_atom_type_symbol
_atom_type_description
_atom_type_scat_dispersion_real
_atom_type_scat_dispersion_imag
_atom_type_scat_source
C C -0.0002 0.0005 'International Tables Vol C Tables 4.2.6.8 and 6.1.1.4'
H H 0.0000 0.0000 'International Tables Vol C Tables 4.2.6.8 and 6.1.1.4'
N N 0.0004 0.0009 'International Tables Vol C Tables 4.2.6.8 and 6.1.1.4'
O O 0.0015 0.0018 'International Tables Vol C Tables 4.2.6.8 and 6.1.1.4'
Cu Cu 0.2416 0.4564 'International Tables Vol C Tables 4.2.6.8 and 6.1.1.4'

loop_
_geom_angle_atom_site_label_1
_geom_angle_atom_site_label_2
_geom_angle_atom_site_label_3
_geom_angle
_geom_angle_site_symmetry_1
_geom_angle_site_symmetry_3
O3 Cu1 O2 88.4(4) . 13_535
O3 Cu1 O4 167.2(4) . .
O2 Cu1 O4 89.4(4) 13_535 .
O3 Cu1 O1 88.9(4) . .
O2 Cu1 O1 168.2(5) 13_535 .
O4 Cu1 O1 90.7(3) . .
O3 Cu1 O5 101.9(5) . .
O2 Cu1 O5 94.2(5) 13_535 .
O4 Cu1 O5 90.8(5) . .
O1 Cu1 O5 97.5(5) . .
O3 Cu1 Cu1 85.9(3) . 13_535
O2 Cu1 Cu1 87.7(3) 13_535 13_535
O4 Cu1 Cu1 81.4(3) . 13_535
O1 Cu1 Cu1 80.7(3) . 13_535
O5 Cu1 Cu1 172.0(4) . 13_535
N2 Cu2 N2 89.2(9) 10_556 .
N2 Cu2 N1 178.1(5) 10_556 .
N2 Cu2 N1 90.8(4) . .
N2 Cu2 N1 90.8(4) 10_556 10_556
N2 Cu2 N1 178.1(5) . 10_556
N1 Cu2 N1 89.1(8) . 10_556
O2 C1 O1 122(2) . .
O2 C1 C2 125(2) . .
O1 C1 C2 111.9(17) . .
O3 C8 O4 112.6(14) 16_445 4_655
O3 C8 C4 134.8(16) 16_445 .
O4 C8 C4 111.2(14) 4_655 .
C1 O1 Cu1 123.9(12) . .
C1 O2 Cu1 124.1(15) . 13_535
C8 O3 Cu1 132.0(11) 15_545 .
C8 O4 Cu1 127.2(10) 3_545 .
C3 C2 C7 126.1(19) . .
C3 C2 C1 118.9(19) . .
C7 C2 C1 115(2) . .
C2 C3 C4 112.5(16) . .
C2 C3 H3 123.7 . .
C4 C3 H3 123.7 . .
C3 C4 C5 127.2(18) . .
C3 C4 C8 123.7(17) . .
C5 C4 C8 109.1(17) . .
C6 C5 C4 113.8(19) . .
C6 C5 H5 123.1 . .
C4 C5 H5 123.1 . .
C7 C6 C5 124.0(18) . .
C7 C6 C9 118.0(18) . .
C5 C6 C9 117.9(18) . .
C6 C7 C2 116.4(18) . .
C6 C7 H7 121.8 . .
C2 C7 H7 121.8 . .
C10 C9 C11 122.6(15) . .
C10 C9 C6 117.7(16) . .
C11 C9 C6 119.7(16) . .
C9 C10 N2 132.6(18) . .
C9 C10 C17 124.6(19) . .
N2 C10 C17 102.8(13) . .
C15 C11 N1 109.7(14) . .
C15 C11 C9 126.2(18) . .
N1 C11 C9 124.0(16) . .
C20 N1 C11 105.8(10) . .
C20 N1 Cu2 126.0(9) . .
C11 N1 Cu2 128.1(12) . .
C19 N2 C10 111.6(11) . .
C19 N2 Cu2 126.6(9) . .
C10 N2 Cu2 121.7(13) . .
C23 C15 C11 106.8(15) . .
C23 C15 H15 126.6 . .
C11 C15 H15 126.6 . .
C24 C17 C10 112.8(15) . .
C24 C17 H17 123.6 . .
C10 C17 H17 123.6 . .
N2 C19 C22 129.9(15) . .
N2 C19 C24 108.8(12) . .
C22 C19 C24 121.3(19) . .
N1 C20 C21 126.5(18) . .
N1 C20 C23 112.8(12) . .
C21 C20 C23 121(2) . .
C20 C21 C20 126(3) 10_556 .
C20 C21 H21 117.1 10_556 .
C20 C21 H21 117.1 . .
C19 C22 C19 117(2) . 10_556
C19 C22 H22 121.5 . .
C19 C22 H22 121.5 10_556 .
C15 C23 C20 104.8(16) . .
C15 C23 H23 127.6 . .
C20 C23 H23 127.6 . .
C17 C24 C19 103.9(15) . .
C17 C24 H24 128.0 . .
C19 C24 H24 128.0 . .

loop_
_geom_bond_atom_site_label_1
_geom_bond_atom_site_label_2
_geom_bond_distance
_geom_bond_site_symmetry_2
Cu1 O3 1.843(11) .
Cu1 O2 1.903(12) 13_535
Cu1 O4 1.939(10) .
Cu1 O1 2.020(10) .
Cu1 O5 2.140(12) .
Cu1 Cu1 2.650(3) 13_535
Cu2 N2 2.052(13) 10_556
Cu2 N2 2.052(13) .
Cu2 N1 2.072(11) .
Cu2 N1 2.072(11) 10_556
C1 O2 1.236(16) .
C1 O1 1.33(2) .
C1 C2 1.483(16) .
C8 O3 1.242(16) 16_445
C8 O4 1.437(15) 4_655
C8 C4 1.478(14) .
O2 Cu1 1.903(12) 13_535
O3 C8 1.242(16) 15_545
O4 C8 1.437(15) 3_545
C2 C3 1.372(15) .
C2 C7 1.444(14) .
C3 C4 1.404(15) .
C3 H3 0.9500 .
C4 C5 1.441(15) .
C5 C6 1.411(16) .
C5 H5 0.9500 .
C6 C7 1.370(15) .
C6 C9 1.503(14) .
C7 H7 0.9500 .
C9 C10 1.389(15) .
C9 C11 1.420(14) .
C10 N2 1.415(17) .
C10 C17 1.449(17) .
C11 C15 1.404(16) .
C11 N1 1.406(15) .
N1 C20 1.299(16) .
N2 C19 1.412(18) .
C15 C23 1.384(18) .
C15 H15 0.9500 .
C17 C24 1.430(17) .
C17 H17 0.9500 .
C19 C22 1.438(15) .
C19 C24 1.439(16) .
C20 C21 1.396(16) .
C20 C23 1.437(17) .
C21 C20 1.396(16) 10_556
C21 H21 0.9500 .
C22 C19 1.438(15) 10_556
C22 H22 0.9500 .
C23 H23 0.9500 .
C24 H24 0.9500 .

loop_
_platon_squeeze_void_nr
_platon_squeeze_void_average_x
_platon_squeeze_void_average_y
_platon_squeeze_void_average_z
_platon_squeeze_void_volume
_platon_squeeze_void_count_electrons
_platon_squeeze_void_content
1 -0.030 -0.022 0.187 7592 3495 ' '
